data_2208404
loop_
_publ_author_name
'Gui-Yun Duan'
'Chang-Bing Tu'
'Ya-Wei Sun'
'Da-Tong Zhang'
'Jian-Wu Wang'

_publ_section_title
;
 2-(3-Bromo-4-methoxyphenyl)imidazo[1,2-<i>a</i>]pyridine
;
_journal_coeditor_code RN6085
_journal_issue 3
_journal_name_full 'Acta Crystallographica Section E'
_journal_page_first o1141
_journal_page_last o1142
_journal_paper_doi 10.1107/S1600536806005836
_journal_volume 62
_journal_year 2006
_chemical_formula_iupac 'C14 H11 Br N2 O'
_chemical_formula_moiety 'C14 H11 Br N2 O'
_chemical_formula_sum 'C14 H11 Br N2 O'
_chemical_formula_weight 303.16
_chemical_name_systematic
;
2-(3-bromo-4-methoxyphenyl)imidazo[1,2-a]pyridine
;
_space_group_IT_number 2
_symmetry_cell_setting triclinic
_symmetry_space_group_name_Hall '-P 1'
_symmetry_space_group_name_H-M 'P -1'
_atom_sites_solution_hydrogens geom
_atom_sites_solution_primary direct
_atom_sites_solution_secondary difmap
_audit_creation_method SHELXL-97
_cell_angle_alpha 81.669(4)
_cell_angle_beta 74.176(4)
_cell_angle_gamma 81.141(4)
_cell_formula_units_Z 4
_cell_length_a 9.766(3)
_cell_length_b 10.355(3)
_cell_length_c 13.017(4)
_cell_measurement_reflns_used 1528
_cell_measurement_temperature 298(2)
_cell_measurement_theta_max 22.43
_cell_measurement_theta_min 2.42
_cell_volume 1244.0(7)
_computing_cell_refinement 'SAINT (Bruker, 1999)'
_computing_data_collection 'SMART (Bruker, 1998)'
_computing_data_reduction SAINT
_computing_molecular_graphics 'SHELXTL (Bruker, 1999)'
_computing_publication_material SHELXTL
_computing_structure_refinement 'SHELXL97 (Sheldrick, 1997)'
_computing_structure_solution 'SHELXS97 (Sheldrick, 1997)'
_diffrn_ambient_temperature 293(2)
_diffrn_measured_fraction_theta_full 0.983
_diffrn_measured_fraction_theta_max 0.983
_diffrn_measurement_device_type 'Bruker SMART CCD area-detector'
_diffrn_measurement_method '\f and \w'
_diffrn_radiation_monochromator graphite
_diffrn_radiation_source 'fine-focus sealed tube'
_diffrn_radiation_type MoK\a
_diffrn_radiation_wavelength 0.71073
_diffrn_reflns_av_R_equivalents 0.0347
_diffrn_reflns_av_sigmaI/netI 0.0735
_diffrn_reflns_limit_h_max 11
_diffrn_reflns_limit_h_min -11
_diffrn_reflns_limit_k_max 12
_diffrn_reflns_limit_k_min -9
_diffrn_reflns_limit_l_max 15
_diffrn_reflns_limit_l_min -15
_diffrn_reflns_number 6527
_diffrn_reflns_theta_full 25.01
_diffrn_reflns_theta_max 25.01
_diffrn_reflns_theta_min 2.00
_diffrn_standards_decay_% 0
_diffrn_standards_interval_count 0
_diffrn_standards_interval_time 0
_diffrn_standards_number 0
_exptl_absorpt_coefficient_mu 3.292
_exptl_absorpt_correction_T_max 0.501
_exptl_absorpt_correction_T_min 0.293
_exptl_absorpt_correction_type multi-scan
_exptl_absorpt_process_details '(SADABS; Sheldrick, 1996)'
_exptl_crystal_colour colorless
_exptl_crystal_density_diffrn 1.619
_exptl_crystal_density_method 'not measured'
_exptl_crystal_description block
_exptl_crystal_F_000 608
_exptl_crystal_size_max 0.45
_exptl_crystal_size_mid 0.34
_exptl_crystal_size_min 0.21
_refine_diff_density_max 0.702
_refine_diff_density_min -1.147
_refine_ls_extinction_method none
_refine_ls_goodness_of_fit_ref 0.989
_refine_ls_hydrogen_treatment constr
_refine_ls_matrix_type full
_refine_ls_number_parameters 325
_refine_ls_number_reflns 4317
_refine_ls_number_restraints 0
_refine_ls_restrained_S_all 0.989
_refine_ls_R_factor_all 0.0726
_refine_ls_R_factor_gt 0.0506
_refine_ls_shift/su_max 0.000
_refine_ls_shift/su_mean 0.000
_refine_ls_structure_factor_coef Fsqd
_refine_ls_weighting_details 'calc w=1/[\s^2^(Fo^2^)+(0.072P)^2^] where P=(Fo^2^+2Fc^2^)/3'
_refine_ls_weighting_scheme calc
_refine_ls_wR_factor_gt 0.1208
_refine_ls_wR_factor_ref 0.1315
_reflns_number_gt 3163
_reflns_number_total 4317
_reflns_threshold_expression I>2\s(I)
_cod_data_source_file rn6085.cif
_cod_data_source_block I
_cod_depositor_comments
;
The following automatic conversions were performed:
'_symmetry_cell_setting' value 'Triclinic' changed to 'triclinic'
according to '/home/saulius/struct/CIF-dictionaries/cif_core.dic'
dictionary named 'cif_core.dic' version 2.4.1 from 2010-06-29.

Automatic conversion script
Id: cif_fix_enum 1527 2010-12-29 10:47:43Z saulius 

The following automatic conversions were performed:

'_symmetry_cell_setting' value 'Triclinic' changed to 'triclinic'
according to /home/saulius/struct/CIF-dictionaries/cif_core.dic
dictionary named 'cif_core.dic' version 2.4.1 from 2010-06-29.

Automatic conversion script
Id: cif_fix_values 1715 2011-07-08 13:25:40Z adriana 
;
_cod_database_code 2208404
_cod_database_fobs_code 2208404

loop_
_symmetry_equiv_pos_as_xyz
'x, y, z'
'-x, -y, -z'

loop_
_atom_site_type_symbol
_atom_site_label
_atom_site_fract_x
_atom_site_fract_y
_atom_site_fract_z
_atom_site_U_iso_or_equiv
_atom_site_adp_type
_atom_site_calc_flag
_atom_site_refinement_flags
_atom_site_occupancy
Br Br1 0.16798(5) 0.38439(6) 0.46179(3) 0.05103(19) Uani d . 1
Br Br2 0.85501(6) 0.28204(5) -0.34266(4) 0.0549(2) Uani d . 1
O O2 0.6708(3) 0.0753(3) -0.3225(2) 0.0459(8) Uani d . 1
C C22 0.2877(4) 0.3834(4) 0.2379(3) 0.0355(10) Uani d . 1
H H22A 0.1928 0.4022 0.2341 0.043 Uiso calc R 1
C C10 0.7955(4) 0.1591(4) -0.2220(3) 0.0361(10) Uani d . 1
O O1 0.4796(3) 0.3439(4) 0.4451(2) 0.0517(9) Uani d . 1
N N4 0.2251(4) 0.4110(4) 0.0306(3) 0.0407(9) Uani d . 1
N N3 0.3704(4) 0.3486(3) -0.1241(3) 0.0336(8) Uani d . 1
C C21 0.3610(4) 0.3694(4) 0.0421(3) 0.0313(9) Uani d . 1
C C26 0.5358(4) 0.3427(4) 0.1536(3) 0.0375(10) Uani d . 1
H H26A 0.6098 0.3316 0.0919 0.045 Uiso calc R 1
C C27 0.3965(4) 0.3655(4) 0.1452(3) 0.0295(9) Uani d . 1
C C20 0.4510(4) 0.3306(4) -0.0516(3) 0.0351(10) Uani d . 1
H H20A 0.5477 0.2984 -0.0634 0.042 Uiso calc R 1
C C24 0.4597(4) 0.3504(4) 0.3453(3) 0.0332(10) Uani d . 1
C C25 0.5695(4) 0.3358(5) 0.2518(3) 0.0381(10) Uani d . 1
H H25A 0.6647 0.3215 0.2550 0.046 Uiso calc R 1
C C9 0.8377(4) 0.1629(5) -0.1300(4) 0.0381(10) Uani d . 1
H H9A 0.8980 0.2236 -0.1287 0.046 Uiso calc R 1
N N1 0.9227(4) 0.1339(4) 0.1827(3) 0.0420(9) Uani d . 1
C C23 0.3202(4) 0.3735(4) 0.3362(3) 0.0324(10) Uani d . 1
C C7 0.8329(5) 0.0819(5) 0.0598(3) 0.0396(11) Uani d . 1
C C11 0.7057(4) 0.0692(4) -0.2276(3) 0.0370(10) Uani d . 1
C C8 0.7911(4) 0.0772(4) -0.0395(3) 0.0376(10) Uani d . 1
C C1 0.8389(5) 0.0327(5) 0.2243(4) 0.0434(11) Uani d . 1
N N2 0.7830(4) 0.0000(4) 0.1507(3) 0.0477(10) Uani d . 1
C C17 0.1269(5) 0.4277(5) -0.1299(4) 0.0484(12) Uani d . 1
H H17A 0.0340 0.4621 -0.0972 0.058 Uiso calc R 1
C C19 0.4051(5) 0.3270(5) -0.2304(3) 0.0438(11) Uani d . 1
H H19A 0.4979 0.2937 -0.2642 0.053 Uiso calc R 1
C C13 0.7018(5) -0.0114(5) -0.0449(4) 0.0446(11) Uani d . 1
H H13A 0.6694 -0.0697 0.0152 0.053 Uiso calc R 1
C C16 0.1634(5) 0.4045(6) -0.2344(4) 0.0527(13) Uani d . 1
H H16A 0.0943 0.4221 -0.2732 0.063 Uiso calc R 1
C C15 0.3035(5) 0.3545(5) -0.2850(4) 0.0496(13) Uani d . 1
H H15A 0.3264 0.3401 -0.3569 0.060 Uiso calc R 1
C C12 0.6593(5) -0.0159(5) -0.1369(4) 0.0448(12) Uani d . 1
H H12A 0.5990 -0.0768 -0.1379 0.054 Uiso calc R 1
C C18 0.2328(4) 0.3985(4) -0.0715(3) 0.0349(10) Uani d . 1
C C2 0.8249(6) -0.0169(6) 0.3322(4) 0.0569(14) Uani d . 1
H H2B 0.7708 -0.0858 0.3628 0.068 Uiso calc R 1
C C3 0.8915(6) 0.0370(6) 0.3910(4) 0.0650(16) Uani d . 1
H H3A 0.8808 0.0057 0.4631 0.078 Uiso calc R 1
C C28 0.6214(5) 0.3229(6) 0.4580(4) 0.0609(15) Uani d . 1
H H28A 0.6182 0.3199 0.5327 0.091 Uiso calc R 1
H H28B 0.6733 0.3934 0.4180 0.091 Uiso calc R 1
H H28C 0.6686 0.2411 0.4321 0.091 Uiso calc R 1
C C6 0.9188(5) 0.1646(5) 0.0775(4) 0.0452(11) Uani d . 1
H H6A 0.9649 0.2286 0.0282 0.054 Uiso calc R 1
C C14 0.5736(6) -0.0117(6) -0.3286(5) 0.0667(16) Uani d . 1
H H14A 0.5568 0.0022 -0.3989 0.100 Uiso calc R 1
H H14B 0.4845 0.0052 -0.2758 0.100 Uiso calc R 1
H H14C 0.6142 -0.1011 -0.3152 0.100 Uiso calc R 1
C C5 0.9913(6) 0.1858(6) 0.2427(5) 0.0590(14) Uani d . 1
H H5A 1.0478 0.2530 0.2121 0.071 Uiso calc R 1
C C4 0.9764(6) 0.1393(6) 0.3458(5) 0.0650(16) Uani d . 1
H H4B 1.0220 0.1743 0.3876 0.078 Uiso calc R 1

loop_
_atom_site_aniso_label
_atom_site_aniso_U_11
_atom_site_aniso_U_22
_atom_site_aniso_U_33
_atom_site_aniso_U_12
_atom_site_aniso_U_13
_atom_site_aniso_U_23
Br1 0.0438(3) 0.0840(4) 0.0211(3) -0.0055(3) -0.0012(2) -0.0082(2)
Br2 0.0619(3) 0.0644(4) 0.0413(3) -0.0272(3) -0.0190(2) 0.0168(3)
O2 0.055(2) 0.052(2) 0.0361(19) -0.0154(16) -0.0166(16) -0.0043(15)
C22 0.032(2) 0.047(3) 0.028(2) -0.0010(19) -0.0093(18) -0.005(2)
C10 0.033(2) 0.042(3) 0.030(2) -0.0030(19) -0.0069(19) 0.005(2)
O1 0.0487(19) 0.086(3) 0.0245(17) -0.0035(17) -0.0174(15) -0.0101(17)
N4 0.038(2) 0.061(3) 0.023(2) -0.0030(18) -0.0075(16) -0.0083(18)
N3 0.042(2) 0.040(2) 0.0195(18) -0.0023(16) -0.0093(15) -0.0041(15)
C21 0.037(2) 0.034(2) 0.024(2) -0.0063(19) -0.0082(18) -0.0033(18)
C26 0.036(2) 0.047(3) 0.026(2) -0.001(2) -0.0027(19) -0.008(2)
C27 0.036(2) 0.032(2) 0.020(2) -0.0031(18) -0.0058(17) -0.0062(17)
C20 0.033(2) 0.048(3) 0.022(2) 0.0024(19) -0.0057(18) -0.0034(19)
C24 0.041(2) 0.039(3) 0.022(2) -0.0036(19) -0.0117(18) -0.0050(18)
C25 0.034(2) 0.053(3) 0.030(2) -0.004(2) -0.0111(19) -0.008(2)
C9 0.036(2) 0.045(3) 0.035(3) -0.012(2) -0.008(2) -0.003(2)
N1 0.037(2) 0.048(2) 0.040(2) 0.0005(18) -0.0103(17) -0.0069(19)
C23 0.039(2) 0.040(3) 0.016(2) -0.0050(19) -0.0019(17) -0.0083(18)
C7 0.041(3) 0.043(3) 0.031(3) -0.001(2) -0.007(2) -0.001(2)
C11 0.041(2) 0.035(3) 0.033(3) -0.003(2) -0.008(2) -0.003(2)
C8 0.038(2) 0.043(3) 0.030(2) -0.002(2) -0.0067(19) -0.003(2)
C1 0.039(3) 0.050(3) 0.038(3) 0.001(2) -0.010(2) -0.002(2)
N2 0.056(2) 0.053(3) 0.035(2) -0.012(2) -0.0131(19) 0.0035(19)
C17 0.044(3) 0.072(4) 0.030(3) -0.003(2) -0.012(2) -0.007(2)
C19 0.056(3) 0.051(3) 0.022(2) 0.002(2) -0.006(2) -0.012(2)
C13 0.055(3) 0.043(3) 0.033(3) -0.013(2) -0.007(2) 0.001(2)
C16 0.053(3) 0.076(4) 0.037(3) -0.009(3) -0.024(2) -0.008(3)
C15 0.071(3) 0.057(3) 0.027(3) -0.005(3) -0.021(2) -0.009(2)
C12 0.054(3) 0.040(3) 0.041(3) -0.019(2) -0.008(2) -0.001(2)
C18 0.035(2) 0.046(3) 0.023(2) -0.004(2) -0.0077(18) -0.0022(19)
C2 0.063(3) 0.066(4) 0.041(3) -0.011(3) -0.015(3) 0.003(3)
C3 0.063(3) 0.095(5) 0.036(3) 0.008(3) -0.019(3) -0.007(3)
C28 0.056(3) 0.094(4) 0.039(3) 0.002(3) -0.028(3) -0.006(3)
C6 0.048(3) 0.046(3) 0.039(3) -0.008(2) -0.010(2) 0.002(2)
C14 0.088(4) 0.068(4) 0.057(4) -0.031(3) -0.028(3) -0.008(3)
C5 0.059(3) 0.066(4) 0.062(4) -0.010(3) -0.024(3) -0.018(3)
C4 0.065(4) 0.084(4) 0.056(4) -0.003(3) -0.027(3) -0.024(3)

loop_
_atom_type_symbol
_atom_type_description
_atom_type_scat_dispersion_real
_atom_type_scat_dispersion_imag
_atom_type_scat_source
C C 0.0033 0.0016 'International Tables Vol C Tables 4.2.6.8 and 6.1.1.4'
H H 0.0000 0.0000 'International Tables Vol C Tables 4.2.6.8 and 6.1.1.4'
N N 0.0061 0.0033 'International Tables Vol C Tables 4.2.6.8 and 6.1.1.4'
O O 0.0106 0.0060 'International Tables Vol C Tables 4.2.6.8 and 6.1.1.4'
Br Br -0.2901 2.4595 'International Tables Vol C Tables 4.2.6.8 and 6.1.1.4'

loop_
_geom_angle_atom_site_label_1
_geom_angle_atom_site_label_2
_geom_angle_atom_site_label_3
_geom_angle
_geom_angle_publ_flag
C11 O2 C14 117.2(4) ?
C23 C22 C27 120.1(4) ?
C23 C22 H22A 120.0 ?
C27 C22 H22A 120.0 ?
C9 C10 C11 121.6(4) ?
C9 C10 Br2 119.5(3) ?
C11 C10 Br2 118.9(3) ?
C24 O1 C28 119.1(3) ?
C18 N4 C21 105.0(3) yes
C20 N3 C19 131.3(4) ?
C20 N3 C18 107.0(3) ?
C19 N3 C18 121.6(4) ?
C20 C21 N4 111.2(3) ?
C20 C21 C27 127.0(4) ?
N4 C21 C27 121.8(3) ?
C27 C26 C25 122.0(4) ?
C27 C26 H26A 119.0 ?
C25 C26 H26A 119.0 ?
C26 C27 C22 118.2(4) ?
C26 C27 C21 121.9(4) ?
C22 C27 C21 119.9(4) ?
N3 C20 C21 106.1(4) ?
N3 C20 H20A 127.0 ?
C21 C20 H20A 127.0 ?
O1 C24 C23 117.2(4) ?
O1 C24 C25 124.8(4) ?
C23 C24 C25 118.0(4) ?
C26 C25 C24 119.7(4) ?
C26 C25 H25A 120.2 ?
C24 C25 H25A 120.2 ?
C10 C9 C8 120.5(4) ?
C10 C9 H9A 119.7 ?
C8 C9 H9A 119.7 ?
C5 N1 C6 130.8(4) ?
C5 N1 C1 122.5(4) ?
C6 N1 C1 106.7(4) ?
C24 C23 C22 122.0(4) ?
C24 C23 Br1 119.2(3) ?
C22 C23 Br1 118.7(3) ?
C6 C7 N2 111.2(4) ?
C6 C7 C8 127.6(4) ?
N2 C7 C8 121.2(4) ?
O2 C11 C12 126.2(4) ?
O2 C11 C10 116.2(4) ?
C12 C11 C10 117.6(4) ?
C13 C8 C9 117.9(4) ?
C13 C8 C7 121.0(4) ?
C9 C8 C7 121.1(4) ?
N2 C1 N1 111.2(4) ?
N2 C1 C2 130.8(5) ?
N1 C1 C2 117.9(4) ?
C1 N2 C7 105.1(4) yes
C16 C17 C18 118.7(4) ?
C16 C17 H17A 120.6 ?
C18 C17 H17A 120.6 ?
C15 C19 N3 119.4(4) ?
C15 C19 H19A 120.3 ?
N3 C19 H19A 120.3 ?
C12 C13 C8 122.0(4) ?
C12 C13 H13A 119.0 ?
C8 C13 H13A 119.0 ?
C17 C16 C15 121.1(4) ?
C17 C16 H16A 119.4 ?
C15 C16 H16A 119.4 ?
C19 C15 C16 120.6(4) ?
C19 C15 H15A 119.7 ?
C16 C15 H15A 119.7 ?
C13 C12 C11 120.5(4) ?
C13 C12 H12A 119.8 ?
C11 C12 H12A 119.8 ?
N4 C18 N3 110.7(3) ?
N4 C18 C17 130.7(4) ?
N3 C18 C17 118.6(4) ?
C3 C2 C1 118.8(5) ?
C3 C2 H2B 120.6 ?
C1 C2 H2B 120.6 ?
C2 C3 C4 121.6(5) ?
C2 C3 H3A 119.2 ?
C4 C3 H3A 119.2 ?
O1 C28 H28A 109.5 ?
O1 C28 H28B 109.5 ?
H28A C28 H28B 109.5 ?
O1 C28 H28C 109.5 ?
H28A C28 H28C 109.5 ?
H28B C28 H28C 109.5 ?
C7 C6 N1 105.9(4) ?
C7 C6 H6A 127.1 ?
N1 C6 H6A 127.1 ?
O2 C14 H14A 109.5 ?
O2 C14 H14B 109.5 ?
H14A C14 H14B 109.5 ?
O2 C14 H14C 109.5 ?
H14A C14 H14C 109.5 ?
H14B C14 H14C 109.5 ?
C4 C5 N1 119.4(5) ?
C4 C5 H5A 120.3 ?
N1 C5 H5A 120.3 ?
C5 C4 C3 119.8(5) ?
C5 C4 H4B 120.1 ?
C3 C4 H4B 120.1 ?

loop_
_geom_bond_atom_site_label_1
_geom_bond_atom_site_label_2
_geom_bond_distance
_geom_bond_publ_flag
Br1 C23 1.890(4) yes
Br2 C10 1.891(4) yes
O2 C11 1.359(5) ?
O2 C14 1.430(5) ?
C22 C23 1.385(5) ?
C22 C27 1.387(5) ?
C22 H22A 0.9300 ?
C10 C9 1.376(6) ?
C10 C11 1.396(6) ?
O1 C24 1.356(5) ?
O1 C28 1.420(5) ?
N4 C18 1.335(5) yes
N4 C21 1.372(5) yes
N3 C20 1.362(5) yes
N3 C19 1.375(5) yes
N3 C18 1.388(5) yes
C21 C20 1.368(6) ?
C21 C27 1.468(5) ?
C26 C27 1.377(6) ?
C26 C25 1.394(6) ?
C26 H26A 0.9300 ?
C20 H20A 0.9300 ?
C24 C23 1.381(6) ?
C24 C25 1.395(6) ?
C25 H25A 0.9300 ?
C9 C8 1.383(6) ?
C9 H9A 0.9300 ?
N1 C5 1.367(6) ?
N1 C6 1.370(6) ?
N1 C1 1.385(6) ?
C7 C6 1.369(6) ?
C7 N2 1.371(6) ?
C7 C8 1.467(6) ?
C11 C12 1.380(6) ?
C8 C13 1.380(6) ?
C1 N2 1.329(6) ?
C1 C2 1.402(6) ?
C17 C16 1.356(6) ?
C17 C18 1.416(6) ?
C17 H17A 0.9300 ?
C19 C15 1.345(6) ?
C19 H19A 0.9300 ?
C13 C12 1.379(6) ?
C13 H13A 0.9300 ?
C16 C15 1.401(7) ?
C16 H16A 0.9300 ?
C15 H15A 0.9300 ?
C12 H12A 0.9300 ?
C2 C3 1.351(7) ?
C2 H2B 0.9300 ?
C3 C4 1.407(8) ?
C3 H3A 0.9300 ?
C28 H28A 0.9600 ?
C28 H28B 0.9600 ?
C28 H28C 0.9600 ?
C6 H6A 0.9300 ?
C14 H14A 0.9600 ?
C14 H14B 0.9600 ?
C14 H14C 0.9600 ?
C5 C4 1.334(8) ?
C5 H5A 0.9300 ?
C4 H4B 0.9300 ?

loop_
_geom_hbond_atom_site_label_D
_geom_hbond_atom_site_label_H
_geom_hbond_atom_site_label_A
_geom_hbond_site_symmetry_A
_geom_hbond_distance_DH
_geom_hbond_distance_HA
_geom_hbond_distance_DA
_geom_hbond_angle_DHA
C13 H13A N2 1 0.93 2.56 2.889(6) 101
C22 H22A N4 1 0.93 2.57 2.891(5) 101

loop_
_geom_torsion_atom_site_label_1
_geom_torsion_atom_site_label_2
_geom_torsion_atom_site_label_3
_geom_torsion_atom_site_label_4
_geom_torsion
C18 N4 C21 C20 -0.6(5)
C18 N4 C21 C27 -178.7(4)
C25 C26 C27 C22 0.8(7)
C25 C26 C27 C21 -178.4(4)
C23 C22 C27 C26 -2.3(6)
C23 C22 C27 C21 176.8(4)
C20 C21 C27 C26 12.0(7)
N4 C21 C27 C26 -170.2(4)
C20 C21 C27 C22 -167.2(4)
N4 C21 C27 C22 10.6(6)
C19 N3 C20 C21 179.5(4)
C18 N3 C20 C21 0.1(5)
N4 C21 C20 N3 0.3(5)
C27 C21 C20 N3 178.3(4)
C28 O1 C24 C23 -178.8(4)
C28 O1 C24 C25 1.0(7)
C27 C26 C25 C24 0.9(7)
O1 C24 C25 C26 179.2(4)
C23 C24 C25 C26 -1.0(7)
C11 C10 C9 C8 -0.3(7)
Br2 C10 C9 C8 177.6(3)
O1 C24 C23 C22 179.2(4)
C25 C24 C23 C22 -0.6(7)
O1 C24 C23 Br1 -3.5(6)
C25 C24 C23 Br1 176.6(3)
C27 C22 C23 C24 2.3(7)
C27 C22 C23 Br1 -174.9(3)
C14 O2 C11 C12 2.0(7)
C14 O2 C11 C10 -177.2(4)
C9 C10 C11 O2 179.7(4)
Br2 C10 C11 O2 1.8(5)
C9 C10 C11 C12 0.4(7)
Br2 C10 C11 C12 -177.5(3)
C10 C9 C8 C13 0.1(7)
C10 C9 C8 C7 -178.8(4)
C6 C7 C8 C13 -179.2(5)
N2 C7 C8 C13 -1.0(7)
C6 C7 C8 C9 -0.4(7)
N2 C7 C8 C9 177.8(4)
C5 N1 C1 N2 179.6(4)
C6 N1 C1 N2 -0.3(5)
C5 N1 C1 C2 0.1(7)
C6 N1 C1 C2 -179.8(4)
N1 C1 N2 C7 0.3(5)
C2 C1 N2 C7 179.7(5)
C6 C7 N2 C1 -0.1(5)
C8 C7 N2 C1 -178.6(4)
C20 N3 C19 C15 -179.5(5)
C18 N3 C19 C15 -0.2(7)
C9 C8 C13 C12 0.1(7)
C7 C8 C13 C12 178.9(4)
C18 C17 C16 C15 -1.0(8)
N3 C19 C15 C16 -0.1(7)
C17 C16 C15 C19 0.7(8)
C8 C13 C12 C11 0.0(8)
O2 C11 C12 C13 -179.4(4)
C10 C11 C12 C13 -0.3(7)
C21 N4 C18 N3 0.6(5)
C21 N4 C18 C17 -179.1(5)
C20 N3 C18 N4 -0.5(5)
C19 N3 C18 N4 -180.0(4)
C20 N3 C18 C17 179.3(4)
C19 N3 C18 C17 -0.2(6)
C16 C17 C18 N4 -179.5(5)
C16 C17 C18 N3 0.7(7)
N2 C1 C2 C3 -178.3(5)
N1 C1 C2 C3 1.0(7)
C1 C2 C3 C4 -1.4(8)
N2 C7 C6 N1 -0.1(5)
C8 C7 C6 N1 178.3(4)
C5 N1 C6 C7 -179.7(5)
C1 N1 C6 C7 0.3(5)
C6 N1 C5 C4 179.1(5)
C1 N1 C5 C4 -0.9(8)
N1 C5 C4 C3 0.5(8)
C2 C3 C4 C5 0.7(9)

loop_
_cod_related_entry_id
_cod_related_entry_database
_cod_related_entry_code
1 ChemSpider 736644
